data_7701056
loop_
_publ_author_name
'Driscoll, Oliver J.'
'Hafford-Tear, Claudia H'
'McKeown, Paul'
'Stewart, Jack A.'
'Kociok-K\"ohn, Gabriele'
'Mahon, Mary F.'
'Jones, Matthew D.'

_publ_section_title
;
 The synthesis, characterisation and application of iron(iii)-acetate
 complexes for cyclic carbonate formation and the polymerisation of
 lactide.
;
_journal_issue 40
_journal_name_full 'Dalton transactions (Cambridge, England : 2003)'
_journal_page_first 15049
_journal_page_last 15058
_journal_paper_doi 10.1039/c9dt03327k
_journal_volume 48
_journal_year 2019
_chemical_formula_sum 'C42 H61 Fe N2 O5'
_chemical_formula_weight 729.77
_space_group_crystal_system monoclinic
_space_group_IT_number 14
_space_group_name_Hall '-P 2ybc'
_space_group_name_H-M_alt 'P 1 21/c 1'
_symmetry_space_group_name_Hall '-P 2ybc'
_symmetry_space_group_name_H-M 'P 1 21/c 1'
_atom_sites_solution_hydrogens geom
_audit_creation_method SHELXL-2017/1
_audit_update_record
;
2019-07-15 deposited with the CCDC.    2019-09-06 downloaded from the CCDC.
;
_cell_angle_alpha 90
_cell_angle_beta 101.320(2)
_cell_angle_gamma 90
_cell_formula_units_Z 4
_cell_length_a 14.7114(3)
_cell_length_b 24.5841(4)
_cell_length_c 11.2564(2)
_cell_measurement_reflns_used 7229
_cell_measurement_temperature 150(2)
_cell_measurement_theta_max 72.3830
_cell_measurement_theta_min 3.0650
_cell_volume 3991.87(13)
_computing_cell_refinement 'CrysAlisPro 1.171.38.43 (Rigaku OD, 2015)'
_computing_data_collection 'CrysAlisPro 1.171.38.43 (Rigaku OD, 2015)'
_computing_data_reduction 'CrysAlisPro 1.171.38.43 (Rigaku OD, 2015)'
_computing_molecular_graphics 'ORTEP3 for Windows - Farrugia, L. J. J. Appl. Crystallogr. 1997, 30, 565'
_computing_publication_material
;
 'WinGX publication routines, Farrugia, 
 L. J., J. Appl. Crystallogr., 1999, 32, 837-838
;
_computing_structure_refinement
;
 SHELXL-2016/6 (Sheldrick, 2016)
 Sheldrick GM (2008) Acta Crystallogr A64:112-122 and 
 C. B. H\"ubschle, G. M. Sheldrick and B. Dittrich
 ShelXle: a Qt graphical user interface for SHELXL
 J. Appl. Cryst., 44, (2011) 1281-1284.
;
_computing_structure_solution
; 
 SHELXT
 Sheldrick, G. M. (2008). Acta Cryst. A64, 112-122.
;
_diffrn_ambient_environment N~2~
_diffrn_ambient_temperature 150.00(10)
_diffrn_detector 'CCD plate'
_diffrn_detector_area_resol_mean 8.1150
_diffrn_detector_type EosS2
_diffrn_measured_fraction_theta_full 1.000
_diffrn_measured_fraction_theta_max 0.988
_diffrn_measurement_device 'four-circle diffractometer'
_diffrn_measurement_device_type 'SuperNova, Dual, Cu at home/near, EosS2'
_diffrn_radiation_monochromator mirror
_diffrn_radiation_probe x-ray
_diffrn_radiation_type 'Cu K\a'
_diffrn_radiation_wavelength 1.54184
_diffrn_reflns_av_R_equivalents 0.0642
_diffrn_reflns_av_unetI/netI 0.0711
_diffrn_reflns_Laue_measured_fraction_full 1.000
_diffrn_reflns_Laue_measured_fraction_max 0.988
_diffrn_reflns_limit_h_max 16
_diffrn_reflns_limit_h_min -17
_diffrn_reflns_limit_k_max 27
_diffrn_reflns_limit_k_min -30
_diffrn_reflns_limit_l_max 13
_diffrn_reflns_limit_l_min -9
_diffrn_reflns_number 29519
_diffrn_reflns_point_group_measured_fraction_full 1.000
_diffrn_reflns_point_group_measured_fraction_max 0.988
_diffrn_reflns_theta_full 67.684
_diffrn_reflns_theta_max 72.675
_diffrn_reflns_theta_min 3.063
_diffrn_source 'micro-focus sealed X-ray tube'
_diffrn_source_type 'SuperNova (Cu) X-ray Source'
_exptl_absorpt_coefficient_mu 3.375
_exptl_absorpt_correction_T_max 1.00000
_exptl_absorpt_correction_T_min 0.82012
_exptl_absorpt_correction_type multi-scan
_exptl_absorpt_process_details
;
CrysAlisPro 1.171.39.46 (Rigaku Oxford Diffraction, 2018)
Empirical absorption correction using spherical harmonics,
 implemented in SCALE3 ABSPACK scaling algorithm.
;
_exptl_crystal_colour purple
_exptl_crystal_density_diffrn 1.214
_exptl_crystal_description block
_exptl_crystal_F_000 1572
_exptl_crystal_size_max 0.050
_exptl_crystal_size_mid 0.050
_exptl_crystal_size_min 0.050
_refine_diff_density_max 0.589
_refine_diff_density_min -0.691
_refine_diff_density_rms 0.067
_refine_ls_extinction_method none
_refine_ls_goodness_of_fit_ref 1.024
_refine_ls_hydrogen_treatment constr
_refine_ls_matrix_type full
_refine_ls_number_parameters 495
_refine_ls_number_reflns 7842
_refine_ls_number_restraints 0
_refine_ls_restrained_S_all 1.024
_refine_ls_R_factor_all 0.0754
_refine_ls_R_factor_gt 0.0521
_refine_ls_shift/su_max 0.000
_refine_ls_shift/su_mean 0.000
_refine_ls_structure_factor_coef Fsqd
_refine_ls_weighting_details 'w=1/[\s^2^(Fo^2^)+(0.0690P)^2^+0.0029P] where P=(Fo^2^+2Fc^2^)/3'
_refine_ls_weighting_scheme calc
_refine_ls_wR_factor_gt 0.1225
_refine_ls_wR_factor_ref 0.1343
_reflns_Friedel_coverage 0.000
_reflns_number_gt 5857
_reflns_number_total 7842
_reflns_threshold_expression 'I > 2\s(I)'
_cod_data_source_file c9dt03327k2.cif
_cod_data_source_block Fe(3)OAc
_cod_depositor_comments 'Adding full bibliography for 7701052--7701059.cif.'
_cod_original_cell_volume 3991.86(13)
_cod_database_code 7701056
_shelx_shelxl_version_number 2017/1
_shelx_space_group_comment
;
The symmetry employed for this shelxl refinement is uniquely defined
by the following loop, which should always be used as a source of
symmetry information in preference to the above space-group names.
They are only intended as comments.
;
_shelx_estimated_absorpt_t_min 0.849
_shelx_estimated_absorpt_t_max 0.849
_oxdiff_exptl_absorpt_empirical_full_min 0.666
_oxdiff_exptl_absorpt_empirical_full_max 1.404
_oxdiff_exptl_absorpt_empirical_details
;
Empirical correction (ABSPACK) includes:
- Absorption correction using spherical harmonics
- Frame scaling
;

loop_
_space_group_symop_operation_xyz
'x, y, z'
'-x, y+1/2, -z+1/2'
'-x, -y, -z'
'x, -y-1/2, z-1/2'

loop_
_atom_site_label
_atom_site_type_symbol
_atom_site_fract_x
_atom_site_fract_y
_atom_site_fract_z
_atom_site_U_iso_or_equiv
_atom_site_adp_type
_atom_site_occupancy
_atom_site_site_symmetry_order
_atom_site_calc_flag
_atom_site_refinement_flags_posn
_atom_site_refinement_flags_adp
_atom_site_refinement_flags_occupancy
_atom_site_disorder_assembly
_atom_site_disorder_group
Fe1 Fe 0.29053(3) 0.49980(2) 0.52704(3) 0.01076(10) Uani 1 1 d . . . . .
O2 O 0.32832(12) 0.57140(7) 0.49392(17) 0.0171(4) Uani 1 1 d . . . . .
N1 N 0.28070(14) 0.40920(8) 0.60262(18) 0.0107(4) Uani 1 1 d . . . . .
C1 C 0.39026(17) 0.60401(10) 0.5580(2) 0.0121(5) Uani 1 1 d . . . . .
O1 O 0.28613(12) 0.46719(7) 0.37719(16) 0.0137(4) Uani 1 1 d . . . . .
N2 N 0.42511(14) 0.48699(8) 0.6154(2) 0.0134(4) Uani 1 1 d . . . . .
C2 C 0.38057(16) 0.66171(10) 0.5477(2) 0.0134(5) Uani 1 1 d . . . . .
O4 O 0.24187(14) 0.52124(8) 0.68840(18) 0.0216(4) Uani 1 1 d . . . . .
C3 C 0.44867(17) 0.69343(10) 0.6183(2) 0.0153(5) Uani 1 1 d . . . . .
H3 H 0.442295 0.731826 0.611684 0.018 Uiso 1 1 calc R U . . .
O3 O 0.15062(13) 0.51982(8) 0.51034(17) 0.0177(4) Uani 1 1 d . . . . .
C4 C 0.52635(17) 0.67284(10) 0.6990(2) 0.0140(5) Uani 1 1 d . . . . .
C5 C 0.53605(17) 0.61726(10) 0.7048(2) 0.0138(5) Uani 1 1 d . . . . .
H5A H 0.589221 0.601914 0.755248 0.017 Uiso 1 1 calc R U . . .
C6 C 0.46884(17) 0.58247(10) 0.6374(2) 0.0132(5) Uani 1 1 d . . . . .
C7 C 0.29604(18) 0.68692(11) 0.4646(3) 0.0215(6) Uani 1 1 d . . . . .
C8 C 0.20701(19) 0.66889(13) 0.5061(4) 0.0333(8) Uani 1 1 d . . . . .
H8A H 0.200287 0.629336 0.497886 0.050 Uiso 1 1 calc R U . . .
H8B H 0.153330 0.686681 0.455741 0.050 Uiso 1 1 calc R U . . .
H8C H 0.210746 0.679185 0.591013 0.050 Uiso 1 1 calc R U . . .
C9 C 0.2920(2) 0.66866(13) 0.3324(3) 0.0326(7) Uani 1 1 d . . . . .
H9A H 0.348906 0.679885 0.306323 0.049 Uiso 1 1 calc R U . . .
H9B H 0.238391 0.685513 0.279845 0.049 Uiso 1 1 calc R U . . .
H9C H 0.286075 0.628979 0.327199 0.049 Uiso 1 1 calc R U . . .
C10 C 0.2987(2) 0.74920(12) 0.4673(3) 0.0295(7) Uani 1 1 d . . . . .
H10A H 0.300423 0.761906 0.550249 0.044 Uiso 1 1 calc R U . . .
H10B H 0.243216 0.763565 0.413816 0.044 Uiso 1 1 calc R U . . .
H10C H 0.354103 0.761961 0.439601 0.044 Uiso 1 1 calc R U . . .
C11 C 0.59408(17) 0.71206(10) 0.7773(3) 0.0162(5) Uani 1 1 d . . . . .
C12 C 0.66747(19) 0.68148(11) 0.8685(3) 0.0211(6) Uani 1 1 d . . . . .
H12A H 0.707451 0.707713 0.919654 0.032 Uiso 1 1 calc R U . . .
H12B H 0.705080 0.658987 0.824819 0.032 Uiso 1 1 calc R U . . .
H12C H 0.636811 0.658187 0.919356 0.032 Uiso 1 1 calc R U . . .
C13 C 0.5399(2) 0.74904(12) 0.8485(3) 0.0257(6) Uani 1 1 d . . . . .
H13A H 0.583086 0.773428 0.900593 0.038 Uiso 1 1 calc R U . . .
H13B H 0.507107 0.726676 0.898602 0.038 Uiso 1 1 calc R U . . .
H13C H 0.495006 0.770626 0.791775 0.038 Uiso 1 1 calc R U . . .
C14 C 0.64300(19) 0.74696(11) 0.6965(3) 0.0208(6) Uani 1 1 d . . . . .
H14A H 0.596868 0.768022 0.640287 0.031 Uiso 1 1 calc R U . . .
H14B H 0.677203 0.723383 0.650435 0.031 Uiso 1 1 calc R U . . .
H14C H 0.686271 0.771838 0.746988 0.031 Uiso 1 1 calc R U . . .
C15 C 0.48402(18) 0.52495(10) 0.6548(2) 0.0162(5) Uani 1 1 d . . . . .
H15 H 0.542783 0.513884 0.699327 0.019 Uiso 1 1 calc R U . . .
C16 C 0.45003(17) 0.43055(10) 0.6457(2) 0.0161(5) Uani 1 1 d . . . . .
H16A H 0.507249 0.428894 0.708853 0.019 Uiso 1 1 calc R U . . .
H16B H 0.461073 0.410853 0.573180 0.019 Uiso 1 1 calc R U . . .
C17 C 0.36937(17) 0.40497(10) 0.6922(2) 0.0132(5) Uani 1 1 d . . . . .
H17A H 0.383279 0.366145 0.710918 0.016 Uiso 1 1 calc R U . . .
H17B H 0.362420 0.423296 0.768246 0.016 Uiso 1 1 calc R U . . .
C18 C 0.20075(17) 0.39653(10) 0.6568(2) 0.0127(5) Uani 1 1 d . . . . .
C19 C 0.20978(19) 0.37455(10) 0.7730(2) 0.0178(5) Uani 1 1 d . . . . .
H19 H 0.269663 0.368026 0.820507 0.021 Uiso 1 1 calc R U . . .
C20 C 0.1312(2) 0.36220(11) 0.8194(3) 0.0235(6) Uani 1 1 d . . . . .
H20 H 0.137871 0.347081 0.898311 0.028 Uiso 1 1 calc R U . . .
C21 C 0.0436(2) 0.37171(12) 0.7518(3) 0.0243(6) Uani 1 1 d . . . . .
H21 H -0.009772 0.362935 0.783740 0.029 Uiso 1 1 calc R U . . .
C22 C 0.03421(19) 0.39418(11) 0.6370(3) 0.0209(6) Uani 1 1 d . . . . .
H22 H -0.025755 0.401519 0.590635 0.025 Uiso 1 1 calc R U . . .
C23 C 0.11244(18) 0.40597(10) 0.5897(2) 0.0164(5) Uani 1 1 d . . . . .
H23 H 0.105366 0.420687 0.510358 0.020 Uiso 1 1 calc R U . . .
C24 C 0.28300(17) 0.36980(10) 0.5005(2) 0.0121(5) Uani 1 1 d . . . . .
H24A H 0.346556 0.369542 0.483679 0.015 Uiso 1 1 calc R U . . .
H24B H 0.270323 0.332878 0.528441 0.015 Uiso 1 1 calc R U . . .
C25 C 0.21611(17) 0.38100(10) 0.3836(2) 0.0115(5) Uani 1 1 d . . . . .
C26 C 0.15157(17) 0.34235(10) 0.3327(2) 0.0133(5) Uani 1 1 d . . . . .
H26 H 0.146248 0.309577 0.375511 0.016 Uiso 1 1 calc R U . . .
C27 C 0.09391(17) 0.35063(10) 0.2192(2) 0.0136(5) Uani 1 1 d . . . . .
C28 C 0.10662(17) 0.39856(10) 0.1589(2) 0.0143(5) Uani 1 1 d . . . . .
H28 H 0.069275 0.404249 0.080965 0.017 Uiso 1 1 calc R U . . .
C29 C 0.17087(17) 0.43908(10) 0.2056(2) 0.0117(5) Uani 1 1 d . . . . .
C30 C 0.22486(16) 0.43008(10) 0.3222(2) 0.0104(4) Uani 1 1 d . . . . .
C31 C 0.02470(19) 0.30660(11) 0.1632(3) 0.0190(5) Uani 1 1 d . . . . .
C32 C -0.0480(2) 0.32888(14) 0.0584(3) 0.0315(7) Uani 1 1 d . . . . .
H32A H -0.080479 0.359498 0.087058 0.047 Uiso 1 1 calc R U . . .
H32B H -0.092588 0.300165 0.027564 0.047 Uiso 1 1 calc R U . . .
H32C H -0.017338 0.341247 -0.006635 0.047 Uiso 1 1 calc R U . . .
C33 C -0.0255(2) 0.28261(14) 0.2583(3) 0.0286(7) Uani 1 1 d . . . . .
H33A H 0.019555 0.264612 0.321844 0.043 Uiso 1 1 calc R U . . .
H33B H -0.071659 0.256047 0.219711 0.043 Uiso 1 1 calc R U . . .
H33C H -0.056545 0.311835 0.294244 0.043 Uiso 1 1 calc R U . . .
C34 C 0.0781(2) 0.26096(12) 0.1138(3) 0.0271(6) Uani 1 1 d . . . . .
H34A H 0.108228 0.275566 0.050363 0.041 Uiso 1 1 calc R U . . .
H34B H 0.034882 0.232026 0.079871 0.041 Uiso 1 1 calc R U . . .
H34C H 0.125163 0.246159 0.179674 0.041 Uiso 1 1 calc R U . . .
C35 C 0.17971(18) 0.49178(10) 0.1357(2) 0.0157(5) Uani 1 1 d . . . . .
C36 C 0.2814(2) 0.50627(15) 0.1366(3) 0.0369(9) Uani 1 1 d . . . . .
H36A H 0.312351 0.475160 0.107294 0.055 Uiso 1 1 calc R U . . .
H36B H 0.312676 0.515255 0.219380 0.055 Uiso 1 1 calc R U . . .
H36C H 0.284017 0.537652 0.083688 0.055 Uiso 1 1 calc R U . . .
C37 C 0.1350(2) 0.53820(11) 0.1936(3) 0.0254(6) Uani 1 1 d . . . . .
H37A H 0.139057 0.571835 0.148188 0.038 Uiso 1 1 calc R U . . .
H37B H 0.167542 0.543032 0.277655 0.038 Uiso 1 1 calc R U . . .
H37C H 0.069790 0.529559 0.192129 0.038 Uiso 1 1 calc R U . . .
C38 C 0.1324(3) 0.48746(13) 0.0029(3) 0.0320(7) Uani 1 1 d . . . . .
H38A H 0.161696 0.458456 -0.036053 0.048 Uiso 1 1 calc R U . . .
H38B H 0.138532 0.522091 -0.037953 0.048 Uiso 1 1 calc R U . . .
H38C H 0.066577 0.479062 -0.002761 0.048 Uiso 1 1 calc R U . . .
C39 C 0.16194(19) 0.52876(11) 0.6240(2) 0.0178(5) Uani 1 1 d . . . . .
C40 C 0.0813(2) 0.54661(16) 0.6775(3) 0.0379(8) Uani 1 1 d . . . . .
H40A H 0.062142 0.583225 0.648501 0.057 Uiso 1 1 calc R U . . .
H40B H 0.099445 0.547005 0.766098 0.057 Uiso 1 1 calc R U . . .
H40C H 0.029576 0.521279 0.653102 0.057 Uiso 1 1 calc R U . . .
O5 O 0.3695(4) 0.5495(2) -0.1102(4) 0.0347(11) Uani 0.5 1 d . . P A 1
H5 H 0.328624 0.543046 -0.171936 0.052 Uiso 0.5 1 calc R U P A 1
C41 C 0.3711(6) 0.6064(3) -0.0846(7) 0.0318(18) Uani 0.5 1 d . . P A 1
H41A H 0.310955 0.618164 -0.066258 0.038 Uiso 0.5 1 calc R U P A 1
H41B H 0.382843 0.627454 -0.155078 0.038 Uiso 0.5 1 calc R U P A 1
C42 C 0.4471(9) 0.6154(5) 0.0222(8) 0.057(4) Uani 0.5 1 d . . P A 1
H42A H 0.434461 0.594420 0.091220 0.086 Uiso 0.5 1 calc R U P A 1
H42B H 0.450677 0.654169 0.042918 0.086 Uiso 0.5 1 calc R U P A 1
H42C H 0.506057 0.603538 0.002828 0.086 Uiso 0.5 1 calc R U P A 1
O6 O 0.4889(11) 0.4638(5) -0.0686(11) 0.168(7) Uani 0.5 1 d . . P B 2
H6 H 0.476247 0.497094 -0.073861 0.252 Uiso 0.5 1 calc R U P B 2
C43 C 0.5381(8) 0.4534(5) 0.0371(10) 0.072(3) Uani 0.5 1 d . . P B 2
H43A H 0.498374 0.456003 0.098335 0.086 Uiso 0.5 1 calc R U P B 2
H43B H 0.587653 0.481104 0.057026 0.086 Uiso 0.5 1 calc R U P B 2
C44 C 0.5816(14) 0.3976(7) 0.0435(19) 0.134(11) Uani 0.5 1 d . . P B 2
H44A H 0.647397 0.400244 0.081372 0.200 Uiso 0.5 1 calc R U P B 2
H44B H 0.575642 0.382818 -0.038567 0.200 Uiso 0.5 1 calc R U P B 2
H44C H 0.550073 0.373504 0.091713 0.200 Uiso 0.5 1 calc R U P B 2

loop_
_atom_site_aniso_label
_atom_site_aniso_U_11
_atom_site_aniso_U_22
_atom_site_aniso_U_33
_atom_site_aniso_U_23
_atom_site_aniso_U_13
_atom_site_aniso_U_12
Fe1 0.00791(17) 0.01123(17) 0.01158(18) 0.00012(15) -0.00194(12) -0.00025(14)
O2 0.0112(8) 0.0155(9) 0.0209(10) -0.0005(7) -0.0056(7) -0.0035(7)
N1 0.0094(9) 0.0130(9) 0.0086(9) 0.0013(8) -0.0012(8) 0.0007(7)
C1 0.0087(11) 0.0121(11) 0.0153(12) 0.0007(9) 0.0015(9) -0.0020(9)
O1 0.0122(8) 0.0135(8) 0.0140(9) -0.0003(7) -0.0007(7) -0.0048(6)
N2 0.0103(10) 0.0117(10) 0.0164(11) 0.0004(8) -0.0015(8) 0.0011(7)
C2 0.0087(11) 0.0133(11) 0.0177(12) 0.0022(9) 0.0009(9) -0.0007(9)
O4 0.0247(10) 0.0197(9) 0.0189(10) -0.0020(8) 0.0004(8) 0.0051(8)
C3 0.0104(11) 0.0139(11) 0.0215(13) -0.0002(10) 0.0027(10) -0.0008(9)
O3 0.0135(9) 0.0224(9) 0.0169(9) 0.0029(7) 0.0022(7) 0.0012(7)
C4 0.0104(11) 0.0152(12) 0.0166(12) -0.0026(9) 0.0032(10) -0.0035(9)
C5 0.0099(11) 0.0138(12) 0.0161(12) -0.0025(9) -0.0014(9) -0.0017(9)
C6 0.0089(11) 0.0111(11) 0.0182(13) -0.0006(9) -0.0006(9) -0.0013(9)
C7 0.0102(12) 0.0172(13) 0.0343(16) 0.0072(11) -0.0027(11) -0.0001(10)
C8 0.0095(13) 0.0294(16) 0.060(2) 0.0115(15) 0.0036(14) 0.0003(11)
C9 0.0328(17) 0.0281(16) 0.0297(17) 0.0103(13) -0.0113(13) -0.0053(13)
C10 0.0157(13) 0.0190(14) 0.050(2) 0.0094(13) -0.0030(13) 0.0021(11)
C11 0.0115(11) 0.0152(12) 0.0212(13) -0.0060(10) 0.0018(10) -0.0026(9)
C12 0.0145(12) 0.0219(13) 0.0239(14) -0.0045(11) -0.0031(11) -0.0048(10)
C13 0.0194(14) 0.0281(15) 0.0298(17) -0.0110(12) 0.0055(12) -0.0018(11)
C14 0.0163(12) 0.0183(12) 0.0283(15) -0.0041(11) 0.0053(11) -0.0065(10)
C15 0.0100(11) 0.0132(12) 0.0225(13) -0.0014(10) -0.0036(10) 0.0013(9)
C16 0.0098(11) 0.0127(11) 0.0226(14) 0.0033(10) -0.0042(10) 0.0020(9)
C17 0.0120(11) 0.0129(11) 0.0119(11) 0.0030(9) -0.0050(9) 0.0008(9)
C18 0.0152(12) 0.0109(11) 0.0124(12) -0.0012(9) 0.0037(9) 0.0001(9)
C19 0.0225(13) 0.0147(12) 0.0162(13) 0.0011(10) 0.0033(10) 0.0024(10)
C20 0.0336(16) 0.0200(13) 0.0206(14) 0.0051(11) 0.0144(12) 0.0033(11)
C21 0.0247(15) 0.0206(13) 0.0321(16) 0.0011(12) 0.0165(13) 0.0003(11)
C22 0.0142(12) 0.0219(13) 0.0273(15) 0.0015(11) 0.0064(11) -0.0015(10)
C23 0.0138(12) 0.0172(12) 0.0185(13) 0.0019(10) 0.0037(10) 0.0003(9)
C24 0.0129(11) 0.0118(11) 0.0106(12) -0.0009(9) -0.0002(9) 0.0017(9)
C25 0.0132(11) 0.0099(11) 0.0108(11) -0.0008(9) 0.0006(9) 0.0025(9)
C26 0.0143(11) 0.0128(11) 0.0124(12) 0.0004(9) 0.0016(9) -0.0014(9)
C27 0.0125(11) 0.0160(12) 0.0119(12) -0.0008(9) 0.0012(9) -0.0027(9)
C28 0.0126(11) 0.0183(12) 0.0106(12) -0.0012(9) -0.0008(9) -0.0011(9)
C29 0.0134(11) 0.0120(11) 0.0099(11) -0.0004(9) 0.0028(9) 0.0005(9)
C30 0.0091(11) 0.0116(11) 0.0102(11) -0.0010(9) 0.0011(9) -0.0007(8)
C31 0.0171(12) 0.0201(13) 0.0182(13) -0.0007(10) -0.0001(10) -0.0079(10)
C32 0.0230(15) 0.0369(17) 0.0287(17) 0.0043(13) -0.0088(13) -0.0137(13)
C33 0.0263(15) 0.0358(17) 0.0247(15) -0.0032(13) 0.0071(12) -0.0184(13)
C34 0.0294(16) 0.0240(14) 0.0281(16) -0.0068(12) 0.0066(13) -0.0093(12)
C35 0.0145(12) 0.0141(12) 0.0169(13) 0.0055(10) -0.0013(10) 0.0007(9)
C36 0.0179(15) 0.049(2) 0.045(2) 0.0310(17) 0.0086(13) -0.0006(13)
C37 0.0355(16) 0.0163(13) 0.0231(15) 0.0044(11) 0.0031(13) 0.0070(12)
C38 0.054(2) 0.0231(15) 0.0141(14) 0.0045(11) -0.0056(13) -0.0053(13)
C39 0.0197(13) 0.0182(13) 0.0171(13) 0.0022(10) 0.0078(10) 0.0059(10)
C40 0.0345(18) 0.055(2) 0.0307(18) 0.0079(16) 0.0211(15) 0.0204(16)
O5 0.039(3) 0.040(3) 0.019(2) -0.0025(19) -0.0075(19) -0.009(2)
C41 0.044(5) 0.036(4) 0.014(3) 0.001(3) -0.001(3) -0.008(3)
C42 0.078(7) 0.058(6) 0.026(5) 0.008(4) -0.012(5) -0.041(5)
O6 0.193(13) 0.153(11) 0.105(8) -0.072(8) -0.096(8) 0.095(10)
C43 0.060(6) 0.100(9) 0.059(6) 0.037(6) 0.022(5) 0.010(6)
C44 0.16(2) 0.115(15) 0.17(2) 0.118(15) 0.139(17) 0.097(15)

loop_
_atom_type_symbol
_atom_type_description
_atom_type_scat_dispersion_real
_atom_type_scat_dispersion_imag
_atom_type_scat_source
C C 0.0181 0.0091 'International Tables Vol C Tables 4.2.6.8 and 6.1.1.4'
H H 0.0000 0.0000 'International Tables Vol C Tables 4.2.6.8 and 6.1.1.4'
Fe Fe -1.1336 3.1974 'International Tables Vol C Tables 4.2.6.8 and 6.1.1.4'
N N 0.0311 0.0180 'International Tables Vol C Tables 4.2.6.8 and 6.1.1.4'
O O 0.0492 0.0322 'International Tables Vol C Tables 4.2.6.8 and 6.1.1.4'

loop_
_geom_angle_atom_site_label_1
_geom_angle_atom_site_label_2
_geom_angle_atom_site_label_3
_geom_angle
O1 Fe1 O2 100.40(8)
O1 Fe1 N2 103.39(8)
O2 Fe1 N2 86.90(8)
O1 Fe1 O3 99.31(8)
O2 Fe1 O3 94.87(8)
N2 Fe1 O3 156.52(8)
O1 Fe1 O4 156.54(8)
O2 Fe1 O4 95.59(8)
N2 Fe1 O4 94.46(8)
O3 Fe1 O4 62.06(8)
O1 Fe1 N1 85.84(7)
O2 Fe1 N1 165.42(7)
N2 Fe1 N1 78.80(8)
O3 Fe1 N1 97.11(7)
O4 Fe1 N1 82.79(7)
C1 O2 Fe1 130.70(17)
C18 N1 C17 111.89(19)
C18 N1 C24 108.74(19)
C17 N1 C24 108.89(19)
C18 N1 Fe1 117.10(15)
C17 N1 Fe1 101.50(14)
C24 N1 Fe1 108.32(14)
O2 C1 C6 120.6(2)
O2 C1 C2 120.8(2)
C6 C1 C2 118.6(2)
C30 O1 Fe1 127.69(16)
C15 N2 C16 119.1(2)
C15 N2 Fe1 124.92(18)
C16 N2 Fe1 115.63(16)
C3 C2 C1 117.5(2)
C3 C2 C7 122.0(2)
C1 C2 C7 120.5(2)
C39 O4 Fe1 88.71(16)
C2 C3 C4 124.8(2)
C2 C3 H3 117.6
C4 C3 H3 117.6
C39 O3 Fe1 91.03(16)
C5 C4 C3 116.9(2)
C5 C4 C11 123.2(2)
C3 C4 C11 119.9(2)
C4 C5 C6 121.5(2)
C4 C5 H5A 119.3
C6 C5 H5A 119.3
C5 C6 C1 120.8(2)
C5 C6 C15 116.7(2)
C1 C6 C15 122.6(2)
C10 C7 C2 112.2(2)
C10 C7 C8 107.6(3)
C2 C7 C8 109.6(2)
C10 C7 C9 107.8(3)
C2 C7 C9 110.1(2)
C8 C7 C9 109.5(3)
C7 C8 H8A 109.5
C7 C8 H8B 109.5
H8A C8 H8B 109.5
C7 C8 H8C 109.5
H8A C8 H8C 109.5
H8B C8 H8C 109.5
C7 C9 H9A 109.5
C7 C9 H9B 109.5
H9A C9 H9B 109.5
C7 C9 H9C 109.5
H9A C9 H9C 109.5
H9B C9 H9C 109.5
C7 C10 H10A 109.5
C7 C10 H10B 109.5
H10A C10 H10B 109.5
C7 C10 H10C 109.5
H10A C10 H10C 109.5
H10B C10 H10C 109.5
C14 C11 C12 108.8(2)
C14 C11 C4 109.9(2)
C12 C11 C4 111.7(2)
C14 C11 C13 109.4(2)
C12 C11 C13 108.1(2)
C4 C11 C13 109.1(2)
C11 C12 H12A 109.5
C11 C12 H12B 109.5
H12A C12 H12B 109.5
C11 C12 H12C 109.5
H12A C12 H12C 109.5
H12B C12 H12C 109.5
C11 C13 H13A 109.5
C11 C13 H13B 109.5
H13A C13 H13B 109.5
C11 C13 H13C 109.5
H13A C13 H13C 109.5
H13B C13 H13C 109.5
C11 C14 H14A 109.5
C11 C14 H14B 109.5
H14A C14 H14B 109.5
C11 C14 H14C 109.5
H14A C14 H14C 109.5
H14B C14 H14C 109.5
N2 C15 C6 126.0(2)
N2 C15 H15 117.0
C6 C15 H15 117.0
N2 C16 C17 107.2(2)
N2 C16 H16A 110.3
C17 C16 H16A 110.3
N2 C16 H16B 110.3
C17 C16 H16B 110.3
H16A C16 H16B 108.5
N1 C17 C16 112.1(2)
N1 C17 H17A 109.2
C16 C17 H17A 109.2
N1 C17 H17B 109.2
C16 C17 H17B 109.2
H17A C17 H17B 107.9
C23 C18 C19 118.7(2)
C23 C18 N1 118.8(2)
C19 C18 N1 122.5(2)
C20 C19 C18 120.1(3)
C20 C19 H19 119.9
C18 C19 H19 119.9
C21 C20 C19 120.7(3)
C21 C20 H20 119.7
C19 C20 H20 119.7
C20 C21 C22 119.4(3)
C20 C21 H21 120.3
C22 C21 H21 120.3
C21 C22 C23 120.1(3)
C21 C22 H22 119.9
C23 C22 H22 119.9
C18 C23 C22 120.9(3)
C18 C23 H23 119.6
C22 C23 H23 119.6
C25 C24 N1 116.09(19)
C25 C24 H24A 108.3
N1 C24 H24A 108.3
C25 C24 H24B 108.3
N1 C24 H24B 108.3
H24A C24 H24B 107.4
C26 C25 C30 120.4(2)
C26 C25 C24 120.9(2)
C30 C25 C24 118.6(2)
C25 C26 C27 121.4(2)
C25 C26 H26 119.3
C27 C26 H26 119.3
C28 C27 C26 116.9(2)
C28 C27 C31 122.7(2)
C26 C27 C31 120.4(2)
C27 C28 C29 124.4(2)
C27 C28 H28 117.8
C29 C28 H28 117.8
C28 C29 C30 116.9(2)
C28 C29 C35 121.8(2)
C30 C29 C35 121.3(2)
O1 C30 C25 118.2(2)
O1 C30 C29 121.7(2)
C25 C30 C29 120.1(2)
C32 C31 C33 108.5(2)
C32 C31 C27 111.8(2)
C33 C31 C27 110.9(2)
C32 C31 C34 108.2(3)
C33 C31 C34 108.8(2)
C27 C31 C34 108.6(2)
C31 C32 H32A 109.5
C31 C32 H32B 109.5
H32A C32 H32B 109.5
C31 C32 H32C 109.5
H32A C32 H32C 109.5
H32B C32 H32C 109.5
C31 C33 H33A 109.5
C31 C33 H33B 109.5
H33A C33 H33B 109.5
C31 C33 H33C 109.5
H33A C33 H33C 109.5
H33B C33 H33C 109.5
C31 C34 H34A 109.5
C31 C34 H34B 109.5
H34A C34 H34B 109.5
C31 C34 H34C 109.5
H34A C34 H34C 109.5
H34B C34 H34C 109.5
C38 C35 C37 108.6(2)
C38 C35 C29 112.1(2)
C37 C35 C29 109.0(2)
C38 C35 C36 106.2(3)
C37 C35 C36 108.9(3)
C29 C35 C36 111.9(2)
C35 C36 H36A 109.5
C35 C36 H36B 109.5
H36A C36 H36B 109.5
C35 C36 H36C 109.5
H36A C36 H36C 109.5
H36B C36 H36C 109.5
C35 C37 H37A 109.5
C35 C37 H37B 109.5
H37A C37 H37B 109.5
C35 C37 H37C 109.5
H37A C37 H37C 109.5
H37B C37 H37C 109.5
C35 C38 H38A 109.5
C35 C38 H38B 109.5
H38A C38 H38B 109.5
C35 C38 H38C 109.5
H38A C38 H38C 109.5
H38B C38 H38C 109.5
O4 C39 O3 118.2(2)
O4 C39 C40 122.1(3)
O3 C39 C40 119.7(3)
C39 C40 H40A 109.5
C39 C40 H40B 109.5
H40A C40 H40B 109.5
C39 C40 H40C 109.5
H40A C40 H40C 109.5
H40B C40 H40C 109.5
C41 O5 H5 109.5
O5 C41 C42 106.8(8)
O5 C41 H41A 110.4
C42 C41 H41A 110.4
O5 C41 H41B 110.4
C42 C41 H41B 110.4
H41A C41 H41B 108.6
C41 C42 H42A 109.5
C41 C42 H42B 109.5
H42A C42 H42B 109.5
C41 C42 H42C 109.5
H42A C42 H42C 109.5
H42B C42 H42C 109.5
C43 O6 H6 109.5
O6 C43 C44 112.2(14)
O6 C43 H43A 109.2
C44 C43 H43A 109.2
O6 C43 H43B 109.2
C44 C43 H43B 109.2
H43A C43 H43B 107.9
C43 C44 H44A 109.5
C43 C44 H44B 109.5
H44A C44 H44B 109.5
C43 C44 H44C 109.5
H44A C44 H44C 109.5
H44B C44 H44C 109.5

loop_
_geom_bond_atom_site_label_1
_geom_bond_atom_site_label_2
_geom_bond_distance
Fe1 O1 1.8572(18)
Fe1 O2 1.9046(19)
Fe1 N2 2.058(2)
Fe1 O3 2.0886(19)
Fe1 O4 2.145(2)
Fe1 N1 2.399(2)
O2 C1 1.318(3)
N1 C18 1.461(3)
N1 C17 1.488(3)
N1 C24 1.508(3)
C1 C6 1.417(3)
C1 C2 1.428(3)
O1 C30 1.345(3)
N2 C15 1.291(3)
N2 C16 1.458(3)
C2 C3 1.390(4)
C2 C7 1.532(3)
O4 C39 1.268(4)
C3 C4 1.407(4)
C3 H3 0.9500
O3 C39 1.276(3)
C4 C5 1.374(3)
C4 C11 1.534(3)
C5 C6 1.411(3)
C5 H5A 0.9500
C6 C15 1.439(3)
C7 C10 1.532(4)
C7 C8 1.539(4)
C7 C9 1.544(5)
C8 H8A 0.9800
C8 H8B 0.9800
C8 H8C 0.9800
C9 H9A 0.9800
C9 H9B 0.9800
C9 H9C 0.9800
C10 H10A 0.9800
C10 H10B 0.9800
C10 H10C 0.9800
C11 C14 1.529(4)
C11 C12 1.533(4)
C11 C13 1.534(4)
C12 H12A 0.9800
C12 H12B 0.9800
C12 H12C 0.9800
C13 H13A 0.9800
C13 H13B 0.9800
C13 H13C 0.9800
C14 H14A 0.9800
C14 H14B 0.9800
C14 H14C 0.9800
C15 H15 0.9500
C16 C17 1.523(3)
C16 H16A 0.9900
C16 H16B 0.9900
C17 H17A 0.9900
C17 H17B 0.9900
C18 C23 1.388(4)
C18 C19 1.398(4)
C19 C20 1.392(4)
C19 H19 0.9500
C20 C21 1.382(4)
C20 H20 0.9500
C21 C22 1.387(4)
C21 H21 0.9500
C22 C23 1.390(4)
C22 H22 0.9500
C23 H23 0.9500
C24 C25 1.506(3)
C24 H24A 0.9900
C24 H24B 0.9900
C25 C26 1.385(3)
C25 C30 1.409(3)
C26 C27 1.403(3)
C26 H26 0.9500
C27 C28 1.391(4)
C27 C31 1.534(3)
C28 C29 1.402(3)
C28 H28 0.9500
C29 C30 1.412(3)
C29 C35 1.534(3)
C31 C32 1.530(4)
C31 C33 1.533(4)
C31 C34 1.535(4)
C32 H32A 0.9800
C32 H32B 0.9800
C32 H32C 0.9800
C33 H33A 0.9800
C33 H33B 0.9800
C33 H33C 0.9800
C34 H34A 0.9800
C34 H34B 0.9800
C34 H34C 0.9800
C35 C38 1.524(4)
C35 C37 1.525(4)
C35 C36 1.536(4)
C36 H36A 0.9800
C36 H36B 0.9800
C36 H36C 0.9800
C37 H37A 0.9800
C37 H37B 0.9800
C37 H37C 0.9800
C38 H38A 0.9800
C38 H38B 0.9800
C38 H38C 0.9800
C39 C40 1.498(4)
C40 H40A 0.9800
C40 H40B 0.9800
C40 H40C 0.9800
O5 C41 1.428(10)
O5 H5 0.8400
C41 C42 1.489(11)
C41 H41A 0.9900
C41 H41B 0.9900
C42 H42A 0.9800
C42 H42B 0.9800
C42 H42C 0.9800
O6 C43 1.291(13)
O6 H6 0.8400
C43 C44 1.510(18)
C43 H43A 0.9900
C43 H43B 0.9900
C44 H44A 0.9800
C44 H44B 0.9800
C44 H44C 0.9800

loop_
_geom_hbond_atom_site_label_D
_geom_hbond_atom_site_label_H
_geom_hbond_atom_site_label_A
_geom_hbond_distance_DH
_geom_hbond_distance_HA
_geom_hbond_distance_DA
_geom_hbond_angle_DHA
_geom_hbond_site_symmetry_A
_geom_hbond_publ_flag
O6^b H6^b O6^b 0.84 1.85 2.339(19) 115.2 3_665 yes

loop_
_geom_torsion_atom_site_label_1
_geom_torsion_atom_site_label_2
_geom_torsion_atom_site_label_3
_geom_torsion_atom_site_label_4
_geom_torsion
Fe1 O2 C1 C6 29.7(4)
Fe1 O2 C1 C2 -151.38(19)
O2 Fe1 O1 C30 -143.0(2)
N2 Fe1 O1 C30 127.8(2)
O3 Fe1 O1 C30 -46.2(2)
O4 Fe1 O1 C30 -10.8(3)
N1 Fe1 O1 C30 50.3(2)
O2 C1 C2 C3 179.9(2)
C6 C1 C2 C3 -1.1(4)
O2 C1 C2 C7 2.0(4)
C6 C1 C2 C7 -179.0(2)
C1 C2 C3 C4 0.1(4)
C7 C2 C3 C4 178.0(3)
C2 C3 C4 C5 2.0(4)
C2 C3 C4 C11 -176.7(2)
C3 C4 C5 C6 -3.1(4)
C11 C4 C5 C6 175.6(2)
C4 C5 C6 C1 2.2(4)
C4 C5 C6 C15 -177.2(2)
O2 C1 C6 C5 179.0(2)
C2 C1 C6 C5 0.0(4)
O2 C1 C6 C15 -1.7(4)
C2 C1 C6 C15 179.3(2)
C3 C2 C7 C10 1.7(4)
C1 C2 C7 C10 179.6(3)
C3 C2 C7 C8 -117.7(3)
C1 C2 C7 C8 60.2(4)
C3 C2 C7 C9 121.8(3)
C1 C2 C7 C9 -60.4(3)
C5 C4 C11 C14 115.9(3)
C3 C4 C11 C14 -65.6(3)
C5 C4 C11 C12 -4.9(4)
C3 C4 C11 C12 173.7(2)
C5 C4 C11 C13 -124.3(3)
C3 C4 C11 C13 54.3(3)
C16 N2 C15 C6 -177.2(3)
Fe1 N2 C15 C6 -4.4(4)
C5 C6 C15 N2 169.6(3)
C1 C6 C15 N2 -9.7(4)
C15 N2 C16 C17 131.4(2)
Fe1 N2 C16 C17 -42.1(3)
C18 N1 C17 C16 -166.6(2)
C24 N1 C17 C16 73.2(2)
Fe1 N1 C17 C16 -41.0(2)
N2 C16 C17 N1 56.9(3)
C17 N1 C18 C23 171.1(2)
C24 N1 C18 C23 -68.6(3)
Fe1 N1 C18 C23 54.6(3)
C17 N1 C18 C19 -9.8(3)
C24 N1 C18 C19 110.5(3)
Fe1 N1 C18 C19 -126.4(2)
C23 C18 C19 C20 0.4(4)
N1 C18 C19 C20 -178.7(2)
C18 C19 C20 C21 -0.4(4)
C19 C20 C21 C22 -0.5(4)
C20 C21 C22 C23 1.3(4)
C19 C18 C23 C22 0.4(4)
N1 C18 C23 C22 179.5(2)
C21 C22 C23 C18 -1.2(4)
C18 N1 C24 C25 77.8(3)
C17 N1 C24 C25 -160.0(2)
Fe1 N1 C24 C25 -50.4(2)
N1 C24 C25 C26 -122.5(3)
N1 C24 C25 C30 62.1(3)
C30 C25 C26 C27 0.4(4)
C24 C25 C26 C27 -174.9(2)
C25 C26 C27 C28 1.9(4)
C25 C26 C27 C31 178.4(2)
C26 C27 C28 C29 -1.8(4)
C31 C27 C28 C29 -178.2(2)
C27 C28 C29 C30 -0.7(4)
C27 C28 C29 C35 -178.4(2)
Fe1 O1 C30 C25 -57.5(3)
Fe1 O1 C30 C29 123.2(2)
C26 C25 C30 O1 177.6(2)
C24 C25 C30 O1 -6.9(3)
C26 C25 C30 C29 -3.0(4)
C24 C25 C30 C29 172.4(2)
C28 C29 C30 O1 -177.6(2)
C35 C29 C30 O1 0.1(4)
C28 C29 C30 C25 3.1(3)
C35 C29 C30 C25 -179.2(2)
C28 C27 C31 C32 -18.9(4)
C26 C27 C31 C32 164.8(3)
C28 C27 C31 C33 -140.1(3)
C26 C27 C31 C33 43.6(4)
C28 C27 C31 C34 100.3(3)
C26 C27 C31 C34 -76.0(3)
C28 C29 C35 C38 -15.5(4)
C30 C29 C35 C38 166.9(3)
C28 C29 C35 C37 104.7(3)
C30 C29 C35 C37 -72.8(3)
C28 C29 C35 C36 -134.7(3)
C30 C29 C35 C36 47.8(3)
Fe1 O4 C39 O3 1.5(3)
Fe1 O4 C39 C40 -179.7(3)
Fe1 O3 C39 O4 -1.5(3)
Fe1 O3 C39 C40 179.6(3)
